data_7240992
loop_
_publ_author_name
'Deekamwong, Krittanun'
'Usov, Pavel M.'
'Ohtsu, Hiroyoshi'
'Kawano, Masaki'

_publ_section_title
;
 Pyridinium modification of a hexaazaphenalene skeleton: structure and
 spectroelectrochemical analysis
;
_journal_name_full CrystEngComm
_journal_paper_doi 10.1039/D0CE00850H
_journal_year 2020
_chemical_formula_moiety 'C25 H21 N9, 2(F6 P), 0.5(O)'
_chemical_formula_sum 'C25 H21 F12 N9 O0.5 P2'
_chemical_formula_weight 745.45
_chemical_name_systematic 'Methyl TPHAP'
_chemical_properties_physical Photo-sensitive
_space_group_crystal_system tetragonal
_space_group_IT_number 87
_space_group_name_Hall '-I 4'
_space_group_name_H-M_alt 'I 4/m'
_atom_sites_solution_hydrogens geom
_atom_sites_solution_primary dual
_audit_creation_date 2020-04-09
_audit_creation_method
;
Olex2 1.3
(compiled 2020.02.04 svn.rd84adfe8 for OlexSys, GUI svn.r6032)
;
_audit_update_record
;
2020-06-05 deposited with the CCDC.	2020-08-04 downloaded from the CCDC.
;
_cell_angle_alpha 90
_cell_angle_beta 90
_cell_angle_gamma 90
_cell_formula_units_Z 8
_cell_length_a 17.1313(6)
_cell_length_b 17.1313(6)
_cell_length_c 20.8643(6)
_cell_measurement_reflns_used 11750
_cell_measurement_temperature 123(2)
_cell_measurement_theta_max 31.1160
_cell_measurement_theta_min 1.7520
_cell_volume 6123.3(4)
_computing_cell_refinement 'CrysAlisPro 1.171.39.43c (Rigaku OD, 2018)'
_computing_data_collection 'CrysAlisPro 1.171.39.43c (Rigaku OD, 2018)'
_computing_data_reduction 'CrysAlisPro 1.171.39.43c (Rigaku OD, 2018)'
_computing_molecular_graphics 'Olex2 1.3 (Dolomanov et al., 2009)'
_computing_publication_material 'Olex2 1.3 (Dolomanov et al., 2009)'
_computing_structure_refinement 'SHELXL 2018/3 (Sheldrick, 2015)'
_computing_structure_solution 'SHELXT 2014/5 (Sheldrick, 2014)'
_diffrn_ambient_temperature 123(2)
_diffrn_detector 'CCD plate'
_diffrn_measured_fraction_theta_full 1.000
_diffrn_measured_fraction_theta_max 1.000
_diffrn_measurement_details
;
List of Runs (angles in degrees, time in seconds):

  # Type    Start    End  Width  t~exp~   \w     \q     \k     \f   Frames
#--------------------------------------------------------------------------
  1  \w   -110.00  70.00   0.50    4.00    --  -20.00  45.00   0.00  360
  2  \w   -110.00  70.00   0.50    4.00    --  -20.00  45.00  90.00  360
  3  \w   -110.00  70.00   0.50    4.00    --  -20.00  45.00 180.00  360
;
_diffrn_measurement_device 'abstract diffractometer'
_diffrn_measurement_device_type 'dtrek-CrysAlisPro-abstract goniometer imported rigaku-d*trek images'
_diffrn_measurement_method '\w scans'
_diffrn_orient_matrix_type 'CrysAlisPro convention (1999,Acta A55,543-557)'
_diffrn_orient_matrix_UB_11 0.0159053000
_diffrn_orient_matrix_UB_12 -0.0382075000
_diffrn_orient_matrix_UB_13 0.0007371000
_diffrn_orient_matrix_UB_21 0.0060908000
_diffrn_orient_matrix_UB_22 0.0015820000
_diffrn_orient_matrix_UB_23 -0.0336048000
_diffrn_orient_matrix_UB_31 0.0377401000
_diffrn_orient_matrix_UB_32 0.0158616000
_diffrn_orient_matrix_UB_33 0.0051001000
_diffrn_radiation_monochromator graphite
_diffrn_radiation_probe x-ray
_diffrn_radiation_type 'Mo K\a'
_diffrn_radiation_wavelength 0.71073
_diffrn_reflns_av_R_equivalents 0.0662
_diffrn_reflns_av_unetI/netI 0.0328
_diffrn_reflns_Laue_measured_fraction_full 1.000
_diffrn_reflns_Laue_measured_fraction_max 1.000
_diffrn_reflns_limit_h_max 22
_diffrn_reflns_limit_h_min -22
_diffrn_reflns_limit_k_max 22
_diffrn_reflns_limit_k_min -22
_diffrn_reflns_limit_l_max 26
_diffrn_reflns_limit_l_min -27
_diffrn_reflns_number 38785
_diffrn_reflns_point_group_measured_fraction_full 1.000
_diffrn_reflns_point_group_measured_fraction_max 1.000
_diffrn_reflns_theta_full 25.242
_diffrn_reflns_theta_max 27.548
_diffrn_reflns_theta_min 1.538
_diffrn_source 'fine-focus sealed X-ray tube'
_diffrn_source_type 'Enhance (Mo) X-ray Source'
_exptl_absorpt_coefficient_mu 0.252
_exptl_absorpt_correction_T_max 1.00000
_exptl_absorpt_correction_T_min 0.59080
_exptl_absorpt_correction_type multi-scan
_exptl_absorpt_process_details
;
CrysAlisPro 1.171.39.43c (Rigaku Oxford Diffraction, 2018)
Empirical absorption correction using spherical harmonics,
 implemented in SCALE3 ABSPACK scaling algorithm.
;
_exptl_crystal_colour 'clear light yellow'
_exptl_crystal_density_diffrn 1.617
_exptl_crystal_description prism
_exptl_crystal_F_000 3008
_exptl_crystal_size_max 0.163
_exptl_crystal_size_mid 0.076
_exptl_crystal_size_min 0.06
_refine_diff_density_max 1.075
_refine_diff_density_min -0.484
_refine_diff_density_rms 0.138
_refine_ls_extinction_method none
_refine_ls_goodness_of_fit_ref 1.314
_refine_ls_hydrogen_treatment constr
_refine_ls_matrix_type full
_refine_ls_number_parameters 258
_refine_ls_number_reflns 3642
_refine_ls_number_restraints 0
_refine_ls_restrained_S_all 1.314
_refine_ls_R_factor_all 0.1690
_refine_ls_R_factor_gt 0.1137
_refine_ls_shift/su_max 0.000
_refine_ls_shift/su_mean 0.000
_refine_ls_structure_factor_coef Fsqd
_refine_ls_weighting_details 'w=1/[\s^2^(Fo^2^)+(0.2000P)^2^] where P=(Fo^2^+2Fc^2^)/3'
_refine_ls_weighting_scheme calc
_refine_ls_wR_factor_gt 0.3326
_refine_ls_wR_factor_ref 0.3747
_reflns_Friedel_coverage 0.000
_reflns_number_gt 2142
_reflns_number_total 3642
_reflns_threshold_expression 'I > 2\s(I)'
_cod_data_source_file d0ce00850h2.cif
_cod_data_source_block Me3TPHAP
_cod_original_cell_volume 6123.3(5)
_cod_original_formula_sum 'C25 H21 F12 N9 O0.50 P2'
_cod_database_code 7240992
_shelx_shelxl_version_number 2018/3
_chemical_oxdiff_formula C25H22N9P2F12
_shelx_space_group_comment
;
The symmetry employed for this shelxl refinement is uniquely defined
by the following loop, which should always be used as a source of
symmetry information in preference to the above space-group names.
They are only intended as comments.
;
_reflns_odcompleteness_completeness 99.97
_reflns_odcompleteness_iscentric 1
_reflns_odcompleteness_theta 27.50
_olex2_refinement_description
;
1. Fixed Uiso
 At 1.2 times of:
  All C(H) groups
 At 1.5 times of:
  All C(H,H,H) groups
2. Others
 Fixed Sof: H20A(0.5) H20B(0.5) H20C(0.5) P1C(0.25) F2C(0.5) F3C(0.25)
 F4C(0.25) F5C(0.5) O1(0.25)
3.a Aromatic/amide H refined with riding coordinates:
 C3(H3), C4(H4), C6(H6), C7(H7), C17(H17), C18(H18)
3.b Idealised Me refined as rotating group:
 C1(H1A,H1B,H1C), C20(H20A,H20B,H20C)
;
_olex2_submission_special_instructions 'No special instructions were received'
_oxdiff_exptl_absorpt_empirical_details
;
Empirical correction (ABSPACK) includes:
- Absorption correction using spherical harmonics
- Frame scaling
- Detector area scaling
;
_oxdiff_exptl_absorpt_empirical_full_max 1.494
_oxdiff_exptl_absorpt_empirical_full_min 0.639

loop_
_space_group_symop_operation_xyz
'x, y, z'
'-x, -y, z'
'-y, x, z'
'y, -x, z'
'x+1/2, y+1/2, z+1/2'
'-x+1/2, -y+1/2, z+1/2'
'-y+1/2, x+1/2, z+1/2'
'y+1/2, -x+1/2, z+1/2'
'-x, -y, -z'
'x, y, -z'
'y, -x, -z'
'-y, x, -z'
'-x+1/2, -y+1/2, -z+1/2'
'x+1/2, y+1/2, -z+1/2'
'y+1/2, -x+1/2, -z+1/2'
'-y+1/2, x+1/2, -z+1/2'

loop_
_atom_site_label
_atom_site_type_symbol
_atom_site_fract_x
_atom_site_fract_y
_atom_site_fract_z
_atom_site_U_iso_or_equiv
_atom_site_adp_type
_atom_site_occupancy
_atom_site_site_symmetry_order
_atom_site_calc_flag
_atom_site_refinement_flags_posn
_atom_site_refinement_flags_adp
_atom_site_refinement_flags_occupancy
_atom_site_disorder_assembly
_atom_site_disorder_group
C1 C 0.2093(4) 1.0201(5) 0.1528(2) 0.090(2) Uani 1 1 d . . . . .
H1A H 0.195624 1.074488 0.153536 0.135 Uiso 1 1 calc R U . . .
H1B H 0.162880 0.989358 0.147463 0.135 Uiso 1 1 calc R U . . .
H1C H 0.244243 1.010393 0.117727 0.135 Uiso 1 1 calc R U . . .
N2 N 0.2482(3) 0.9986(3) 0.21440(17) 0.0632(13) Uani 1 1 d . . . . .
C3 C 0.3185(3) 0.9680(3) 0.21459(19) 0.0553(13) Uani 1 1 d . . . . .
H3 H 0.342750 0.957025 0.175759 0.066 Uiso 1 1 calc R U . . .
C4 C 0.3574(3) 0.9517(3) 0.27144(19) 0.0548(13) Uani 1 1 d . . . . .
H4 H 0.408005 0.932168 0.270373 0.066 Uiso 1 1 calc R U . . .
C5 C 0.3211(3) 0.9642(3) 0.32929(18) 0.0508(12) Uani 1 1 d . . . . .
C6 C 0.2459(3) 0.9939(4) 0.3272(2) 0.0667(16) Uani 1 1 d . . . . .
H6 H 0.218728 1.001367 0.365249 0.080 Uiso 1 1 calc R U . . .
C7 C 0.2107(3) 1.0127(4) 0.2701(2) 0.0719(17) Uani 1 1 d . . . . .
H7 H 0.161138 1.034927 0.269759 0.086 Uiso 1 1 calc R U . . .
C8 C 0.3618(3) 0.9464(3) 0.39072(17) 0.0516(12) Uani 1 1 d . . . . .
N9 N 0.3185(2) 0.9617(3) 0.44346(14) 0.0551(11) Uani 1 1 d . . . . .
C10 C 0.3566(4) 0.9469(4) 0.500000 0.0568(18) Uani 1 2 d S T P . .
C11 C 0.4317(4) 0.9200(4) 0.500000 0.0500(16) Uani 1 2 d S T P . .
C12 C 0.4722(3) 0.9069(3) 0.44183(17) 0.0503(12) Uani 1 1 d . . . . .
N13 N 0.4341(2) 0.9206(2) 0.38531(14) 0.0493(10) Uani 1 1 d . . . . .
N14 N 0.5458(3) 0.8822(2) 0.44175(14) 0.0541(11) Uani 1 1 d . . . . .
C15 C 0.5783(4) 0.8716(4) 0.500000 0.0552(18) Uani 1 2 d S T P . .
C16 C 0.6637(4) 0.8543(4) 0.500000 0.0507(16) Uani 1 2 d S T P . .
C17 C 0.7052(3) 0.8474(3) 0.55724(19) 0.0604(14) Uani 1 1 d . . . . .
H17 H 0.678815 0.846113 0.596161 0.072 Uiso 1 1 calc R U . . .
C18 C 0.7848(4) 0.8427(3) 0.55601(19) 0.0638(15) Uani 1 1 d . . . . .
H18 H 0.812146 0.839036 0.594411 0.077 Uiso 1 1 calc R U . . .
N19 N 0.8248(4) 0.8431(3) 0.500000 0.0564(15) Uani 1 2 d S T P . .
C20 C 0.9097(5) 0.8488(6) 0.500000 0.076(2) Uani 1 2 d S T P . .
H20A H 0.928587 0.845986 0.456749 0.114 Uiso 0.5 1 calc R U P . .
H20B H 0.931225 0.806578 0.524527 0.114 Uiso 0.5 1 calc R U P . .
H20C H 0.925133 0.897610 0.518723 0.114 Uiso 0.5 1 calc R U P . .
P1A P 0.000000 1.000000 0.35461(11) 0.0620(8) Uani 1 4 d S T P . .
F2A F 0.0686(2) 1.06370(18) 0.35478(14) 0.0731(10) Uani 1 1 d . . . . .
F3A F 0.000000 1.000000 0.2781(2) 0.0788(19) Uani 1 4 d S T P . .
F4A F 0.000000 1.000000 0.4316(2) 0.0732(18) Uani 1 4 d S T P . .
P1B P 0.250000 0.750000 0.250000 0.0836(9) Uani 1 2 d S . P . .
F2B F 0.2989(3) 0.6737(3) 0.2640(2) 0.1191(16) Uani 1 1 d . . . . .
F3B F 0.2203(3) 0.7120(3) 0.18582(19) 0.1270(19) Uani 1 1 d . . . . .
F4B F 0.3225(3) 0.7885(2) 0.2126(2) 0.1150(17) Uani 1 1 d . . . . .
P1C P 0.1322(5) 1.1233(3) 0.000000 0.099(2) Uani 0.5 2 d S T P A 1
F2C F 0.0903(5) 1.0780(4) 0.0539(3) 0.091(2) Uani 0.5 1 d . . P A 1
F3C F 0.0736(9) 1.1890(6) 0.000000 0.114(4) Uani 0.5 2 d S T P A 1
F4C F 0.2013(6) 1.0582(6) 0.000000 0.083(3) Uani 0.5 2 d S T P A 1
F5C F 0.1817(7) 1.1690(5) 0.0540(3) 0.125(4) Uani 0.5 1 d . . P A 1
O1 O 0.224(3) 1.1383(11) 0.000000 0.25(2) Uani 0.5 2 d S T P B 2

loop_
_atom_site_aniso_label
_atom_site_aniso_U_11
_atom_site_aniso_U_22
_atom_site_aniso_U_33
_atom_site_aniso_U_23
_atom_site_aniso_U_13
_atom_site_aniso_U_12
C1 0.077(4) 0.172(7) 0.022(2) 0.017(3) -0.006(2) 0.004(4)
N2 0.064(3) 0.110(4) 0.0159(17) 0.0103(18) 0.0012(16) -0.012(2)
C3 0.075(4) 0.077(3) 0.0147(18) 0.0082(18) 0.0078(19) -0.015(3)
C4 0.074(3) 0.075(3) 0.0156(17) 0.0043(18) 0.0008(18) 0.002(3)
C5 0.069(3) 0.068(3) 0.0153(18) 0.0024(18) 0.0022(18) -0.003(2)
C6 0.082(4) 0.100(4) 0.018(2) 0.000(2) 0.003(2) -0.002(3)
C7 0.068(3) 0.125(5) 0.022(2) 0.008(2) 0.006(2) 0.006(3)
C8 0.077(3) 0.064(3) 0.0146(19) 0.0027(17) 0.0013(18) -0.001(3)
N9 0.077(3) 0.077(3) 0.0116(15) 0.0013(15) -0.0005(15) 0.010(2)
C10 0.082(5) 0.077(5) 0.011(2) 0.000 0.000 0.000(4)
C11 0.078(5) 0.059(4) 0.013(2) 0.000 0.000 0.008(3)
C12 0.075(3) 0.065(3) 0.0111(17) 0.0004(16) -0.0002(17) 0.005(2)
N13 0.072(3) 0.063(2) 0.0128(15) 0.0021(14) -0.0020(15) 0.0035(19)
N14 0.082(3) 0.068(3) 0.0121(15) -0.0016(14) -0.0022(15) 0.011(2)
C15 0.087(5) 0.067(4) 0.011(2) 0.000 0.000 0.011(4)
C16 0.075(5) 0.059(4) 0.018(3) 0.000 0.000 0.008(3)
C17 0.085(4) 0.078(3) 0.018(2) 0.0015(19) 0.005(2) 0.016(3)
C18 0.091(4) 0.084(4) 0.0165(19) 0.0026(19) -0.002(2) 0.020(3)
N19 0.077(4) 0.073(4) 0.019(2) 0.000 0.000 0.015(3)
C20 0.087(6) 0.115(7) 0.027(3) 0.000 0.000 0.034(5)
P1A 0.0834(13) 0.0834(13) 0.0194(11) 0.000 0.000 0.000
F2A 0.091(2) 0.089(2) 0.0395(16) -0.0079(14) 0.0089(14) -0.0091(17)
F3A 0.109(3) 0.109(3) 0.019(3) 0.000 0.000 0.000
F4A 0.100(3) 0.100(3) 0.019(2) 0.000 0.000 0.000
P1B 0.134(2) 0.0803(16) 0.0360(11) -0.0126(9) 0.0282(11) -0.0293(15)
F2B 0.149(4) 0.094(3) 0.114(4) 0.000(2) 0.019(3) -0.025(3)
F3B 0.221(5) 0.108(3) 0.053(2) -0.0128(19) 0.024(3) -0.050(3)
F4B 0.176(4) 0.095(3) 0.073(3) -0.013(2) 0.054(3) -0.034(3)
P1C 0.213(7) 0.064(3) 0.0213(17) 0.000 0.000 0.025(4)
F2C 0.160(7) 0.080(4) 0.032(3) -0.002(3) 0.004(3) 0.021(4)
F3C 0.213(14) 0.091(7) 0.039(5) 0.000 0.000 0.032(8)
F4C 0.130(8) 0.083(7) 0.036(4) 0.000 0.000 0.000(6)
F5C 0.253(12) 0.083(5) 0.040(4) -0.004(3) -0.014(5) -0.007(6)
O1 0.61(6) 0.084(13) 0.069(11) 0.000 0.000 0.17(3)

loop_
_atom_type_symbol
_atom_type_description
_atom_type_scat_dispersion_real
_atom_type_scat_dispersion_imag
_atom_type_scat_source
C C 0.0033 0.0016 'International Tables Vol C Tables 4.2.6.8 and 6.1.1.4'
H H 0.0000 0.0000 'International Tables Vol C Tables 4.2.6.8 and 6.1.1.4'
F F 0.0171 0.0103 'International Tables Vol C Tables 4.2.6.8 and 6.1.1.4'
N N 0.0061 0.0033 'International Tables Vol C Tables 4.2.6.8 and 6.1.1.4'
O O 0.0106 0.0060 'International Tables Vol C Tables 4.2.6.8 and 6.1.1.4'
P P 0.1023 0.0942 'International Tables Vol C Tables 4.2.6.8 and 6.1.1.4'

loop_
_geom_angle_atom_site_label_1
_geom_angle_atom_site_label_2
_geom_angle_atom_site_label_3
_geom_angle
_geom_angle_site_symmetry_1
_geom_angle_site_symmetry_3
_geom_angle_publ_flag
H1A C1 H1B 109.5 . . ?
H1A C1 H1C 109.5 . . ?
H1B C1 H1C 109.5 . . ?
N2 C1 H1A 109.5 . . ?
N2 C1 H1B 109.5 . . ?
N2 C1 H1C 109.5 . . ?
C3 N2 C1 120.7(4) . . ?
C3 N2 C7 120.4(4) . . ?
C7 N2 C1 118.9(5) . . ?
N2 C3 H3 119.2 . . ?
N2 C3 C4 121.5(4) . . ?
C4 C3 H3 119.2 . . ?
C3 C4 H4 120.0 . . ?
C5 C4 C3 120.1(5) . . ?
C5 C4 H4 120.0 . . ?
C4 C5 C6 116.7(4) . . ?
C4 C5 C8 120.7(5) . . ?
C6 C5 C8 122.5(4) . . ?
C5 C6 H6 119.3 . . ?
C7 C6 C5 121.5(4) . . ?
C7 C6 H6 119.3 . . ?
N2 C7 C6 119.7(5) . . ?
N2 C7 H7 120.2 . . ?
C6 C7 H7 120.2 . . ?
N9 C8 C5 113.8(4) . . ?
N13 C8 C5 115.7(3) . . ?
N13 C8 N9 130.5(4) . . ?
C8 N9 C10 113.7(5) . . ?
N9 C10 N9 118.5(7) . 10_556 ?
C11 C10 N9 120.7(3) . . ?
C11 C10 N9 120.7(3) . 10_556 ?
C10 C11 C12 121.0(3) . 10_556 ?
C10 C11 C12 121.0(3) . . ?
C12 C11 C12 118.0(6) 10_556 . ?
N13 C12 C11 118.5(5) . . ?
N14 C12 C11 121.1(4) . . ?
N14 C12 N13 120.4(4) . . ?
C8 N13 C12 115.5(3) . . ?
C12 N14 C15 115.6(4) . . ?
N14 C15 N14 128.6(7) . 10_556 ?
N14 C15 C16 115.5(3) . . ?
N14 C15 C16 115.5(3) 10_556 . ?
C17 C16 C15 121.1(3) . . ?
C17 C16 C15 121.1(3) 10_556 . ?
C17 C16 C17 117.7(7) . 10_556 ?
C16 C17 H17 120.1 . . ?
C18 C17 C16 119.9(4) . . ?
C18 C17 H17 120.1 . . ?
C17 C18 H18 119.3 . . ?
N19 C18 C17 121.3(4) . . ?
N19 C18 H18 119.3 . . ?
C18 N19 C18 119.3(7) 10_556 . ?
C18 N19 C20 120.3(3) 10_556 . ?
C18 N19 C20 120.3(3) . . ?
N19 C20 H20A 109.5 . . ?
N19 C20 H20A 109.5(2) . 10_556 ?
N19 C20 H20B 109.5 . . ?
N19 C20 H20B 109.5(13) . 10_556 ?
N19 C20 H20C 109.5(11) . 10_556 ?
N19 C20 H20C 109.5 . . ?
H20A C20 H20A 140.1 . 10_556 ?
H20A C20 H20B 109.5 . . ?
H20A C20 H20B 109.5 10_556 10_556 ?
H20A C20 H20B 48.0 . 10_556 ?
H20A C20 H20C 109.5 . . ?
H20A C20 H20C 64.4 . 10_556 ?
H20A C20 H20C 109.5 10_556 10_556 ?
H20B C20 H20A 48.0 . 10_556 ?
H20B C20 H20B 64.4 . 10_556 ?
H20B C20 H20C 109.5 10_556 10_556 ?
H20B C20 H20C 140.1 . 10_556 ?
H20B C20 H20C 109.5 . . ?
H20C C20 H20A 64.4 . 10_556 ?
H20C C20 H20B 140.1 . 10_556 ?
H20C C20 H20C 48.0 . 10_556 ?
F2A P1A F2A 90.000(2) 4_465 . ?
F2A P1A F2A 179.7(2) 2_575 . ?
F2A P1A F2A 90.000(1) 2_575 4_465 ?
F2A P1A F2A 90.000(1) 3_665 . ?
F2A P1A F2A 90.000(2) 2_575 3_665 ?
F2A P1A F2A 179.7(2) 4_465 3_665 ?
F2A P1A F4A 89.87(12) . . ?
F2A P1A F4A 89.87(12) 3_665 . ?
F2A P1A F4A 89.87(12) 4_465 . ?
F2A P1A F4A 89.87(12) 2_575 . ?
F3A P1A F2A 90.13(12) . 4_465 ?
F3A P1A F2A 90.13(12) . 2_575 ?
F3A P1A F2A 90.13(12) . 3_665 ?
F3A P1A F2A 90.13(12) . . ?
F3A P1A F4A 180.0 . . ?
F2B P1B F2B 180.0 13_565 . ?
F2B P1B F4B 91.1(2) 13_565 13_565 ?
F2B P1B F4B 91.1(2) . . ?
F2B P1B F4B 88.9(2) . 13_565 ?
F2B P1B F4B 88.9(2) 13_565 . ?
F3B P1B F2B 89.3(3) 13_565 13_565 ?
F3B P1B F2B 90.7(3) 13_565 . ?
F3B P1B F2B 89.3(3) . . ?
F3B P1B F2B 90.7(3) . 13_565 ?
F3B P1B F3B 180.0 13_565 . ?
F3B P1B F4B 90.4(2) 13_565 13_565 ?
F3B P1B F4B 89.6(2) . 13_565 ?
F3B P1B F4B 90.4(2) . . ?
F3B P1B F4B 89.6(2) 13_565 . ?
F4B P1B F4B 180.0 13_565 . ?
F2C P1C F2C 93.6(7) 10 . ?
F2C P1C F4C 89.7(4) 10 . ?
F2C P1C F4C 89.7(4) . . ?
F2C P1C F5C 176.0(7) 10 . ?
F2C P1C F5C 88.8(4) 10 10 ?
F2C P1C F5C 88.8(4) . . ?
F2C P1C F5C 176.0(7) . 10 ?
F3C P1C F2C 93.8(6) . . ?
F3C P1C F2C 93.8(6) . 10 ?
F3C P1C F4C 175.0(9) . . ?
F3C P1C F5C 89.3(6) . 10 ?
F3C P1C F5C 89.3(6) . . ?
F5C P1C F4C 87.1(6) . . ?
F5C P1C F4C 87.2(6) 10 . ?
F5C P1C F5C 88.6(8) 10 . ?

loop_
_geom_bond_atom_site_label_1
_geom_bond_atom_site_label_2
_geom_bond_distance
_geom_bond_site_symmetry_2
_geom_bond_publ_flag
C1 H1A 0.9600 . ?
C1 H1B 0.9600 . ?
C1 H1C 0.9600 . ?
C1 N2 1.495(6) . ?
N2 C3 1.313(7) . ?
N2 C7 1.349(6) . ?
C3 H3 0.9300 . ?
C3 C4 1.389(6) . ?
C4 H4 0.9300 . ?
C4 C5 1.375(6) . ?
C5 C6 1.385(7) . ?
C5 C8 1.491(6) . ?
C6 H6 0.9300 . ?
C6 C7 1.374(7) . ?
C7 H7 0.9300 . ?
C8 N9 1.353(5) . ?
C8 N13 1.321(6) . ?
N9 C10 1.373(5) . ?
C10 C11 1.366(10) . ?
C11 C12 1.416(5) 10_556 ?
C11 C12 1.416(5) . ?
C12 N13 1.368(5) . ?
C12 N14 1.330(6) . ?
N14 C15 1.349(4) . ?
C15 C16 1.494(10) . ?
C16 C17 1.395(6) . ?
C16 C17 1.395(6) 10_556 ?
C17 H17 0.9300 . ?
C17 C18 1.366(8) . ?
C18 H18 0.9300 . ?
C18 N19 1.354(5) . ?
N19 C20 1.458(10) . ?
C20 H20A 0.960(10) 10_556 ?
C20 H20A 0.9600 . ?
C20 H20B 0.9600 . ?
C20 H20B 0.96(6) 10_556 ?
C20 H20C 0.96(5) 10_556 ?
C20 H20C 0.9600 . ?
P1A F2A 1.604(3) 2_575 ?
P1A F2A 1.604(3) 3_665 ?
P1A F2A 1.604(3) 4_465 ?
P1A F2A 1.604(3) . ?
P1A F3A 1.597(5) . ?
P1A F4A 1.606(5) . ?
P1B F2B 1.580(5) . ?
P1B F2B 1.580(5) 13_565 ?
P1B F3B 1.573(4) 13_565 ?
P1B F3B 1.574(4) . ?
P1B F4B 1.608(4) . ?
P1B F4B 1.608(4) 13_565 ?
P1C F2C 1.543(9) 10 ?
P1C F2C 1.543(9) . ?
P1C F3C 1.508(13) . ?
P1C F4C 1.627(13) . ?
P1C F5C 1.614(10) . ?
P1C F5C 1.614(10) 10 ?

loop_
_geom_torsion_atom_site_label_1
_geom_torsion_atom_site_label_2
_geom_torsion_atom_site_label_3
_geom_torsion_atom_site_label_4
_geom_torsion
_geom_torsion_site_symmetry_1
_geom_torsion_site_symmetry_2
_geom_torsion_site_symmetry_3
_geom_torsion_site_symmetry_4
_geom_torsion_publ_flag
C1 N2 C3 C4 176.4(5) . . . . ?
C1 N2 C7 C6 -179.4(5) . . . . ?
N2 C3 C4 C5 2.9(8) . . . . ?
C3 N2 C7 C6 -0.7(9) . . . . ?
C3 C4 C5 C6 -0.5(8) . . . . ?
C3 C4 C5 C8 179.6(4) . . . . ?
C4 C5 C6 C7 -2.4(8) . . . . ?
C4 C5 C8 N9 -179.9(5) . . . . ?
C4 C5 C8 N13 1.9(7) . . . . ?
C5 C6 C7 N2 3.1(9) . . . . ?
C5 C8 N9 C10 -178.7(5) . . . . ?
C5 C8 N13 C12 177.8(4) . . . . ?
C6 C5 C8 N9 0.2(7) . . . . ?
C6 C5 C8 N13 -178.0(5) . . . . ?
C7 N2 C3 C4 -2.3(8) . . . . ?
C8 C5 C6 C7 177.5(5) . . . . ?
C8 N9 C10 N9 178.8(4) . . . 10_556 ?
C8 N9 C10 C11 0.8(9) . . . . ?
N9 C8 N13 C12 -0.1(8) . . . . ?
N9 C10 C11 C12 -0.1(10) 10_556 . . 10_556 ?
N9 C10 C11 C12 178.0(5) . . . 10_556 ?
N9 C10 C11 C12 0.1(10) . . . . ?
N9 C10 C11 C12 -178.0(5) 10_556 . . . ?
C10 C11 C12 N13 -1.0(9) . . . . ?
C10 C11 C12 N14 178.8(6) . . . . ?
C11 C12 N13 C8 1.0(7) . . . . ?
C11 C12 N14 C15 -0.7(8) . . . . ?
C12 C11 C12 N13 -178.9(3) 10_556 . . . ?
C12 C11 C12 N14 0.8(10) 10_556 . . . ?
C12 N14 C15 N14 0.6(11) . . . 10_556 ?
C12 N14 C15 C16 -172.1(5) . . . . ?
N13 C8 N9 C10 -0.8(8) . . . . ?
N13 C12 N14 C15 179.0(5) . . . . ?
N14 C12 N13 C8 -178.8(4) . . . . ?
N14 C15 C16 C17 1.9(10) 10_556 . . . ?
N14 C15 C16 C17 -175.6(5) 10_556 . . 10_556 ?
N14 C15 C16 C17 175.6(5) . . . . ?
N14 C15 C16 C17 -1.9(10) . . . 10_556 ?
C15 C16 C17 C18 -170.7(6) . . . . ?
C16 C17 C18 N19 -1.1(9) . . . . ?
C17 C16 C17 C18 6.9(10) 10_556 . . . ?
C17 C18 N19 C18 -4.8(11) . . . 10_556 ?
C17 C18 N19 C20 171.5(6) . . . . ?
